data_2021648
loop_
_publ_author_name
'Kiran Kumar, Haruvegowda'
'Yathirajan, Hemmige S.'
'Manju, Nagaraj'
'Kalluraya, Balakrishna'
'Rathore, Ravindranath S.'
'Glidewell, Christopher'

_publ_section_title
;
 Conversion of substituted 5-aryloxypyrazolecarbaldehydes into reduced
 3,4'-bipyrazoles: synthesis and characterization, and the structures of
 four precursors and two products, and their supramolecular assembly in
 zero, one and two dimensions
;
_journal_coeditor_code KY3177
_journal_issue 6
_journal_name_full 'Acta Crystallographica Section C'
_journal_page_first
;
;
_journal_paper_doi 10.1107/S2053229619006752
_journal_volume 75
_journal_year 2019
_chemical_formula_iupac 'C21 H16 N2 O2'
_chemical_formula_moiety 'C21 H16 N2 O2'
_chemical_formula_sum 'C21 H16 N2 O2'
_chemical_formula_weight 328.36
_chemical_name_systematic
;
3-Methyl-5-(naphthalen-2-yloxy)-1-phenyl-1<i>H</i>-pyrazole-4-carbaldehyde
;
_space_group_crystal_system monoclinic
_space_group_IT_number 14
_space_group_name_Hall '-P 2yn'
_space_group_name_H-M_alt 'P 1 21/n 1'
_symmetry_space_group_name_Hall '-P 2yn'
_symmetry_space_group_name_H-M 'P 1 21/n 1'
_atom_sites_solution_hydrogens geom
_audit_creation_method SHELXL-2014
_cell_angle_alpha 90
_cell_angle_beta 106.079(2)
_cell_angle_gamma 90
_cell_formula_units_Z 4
_cell_length_a 7.7302(6)
_cell_length_b 17.2550(16)
_cell_length_c 13.1989(11)
_cell_measurement_reflns_used 4456
_cell_measurement_temperature 296(2)
_cell_measurement_theta_max 28.962
_cell_measurement_theta_min 1.993
_cell_volume 1691.7(2)
_computing_cell_refinement
;
SAINT (Bruker, 2015)
;
_computing_data_collection
;
APEX2 (Bruker, 2015)
;
_computing_data_reduction
;
SAINT (Bruker, 2015)
;
_computing_molecular_graphics
;
PLATON (Spek, 2009)
;
_computing_publication_material
;
SHELXL2014 (Sheldrick, 2015b) and PLATON (Spek, 2009)
;
_computing_structure_refinement
;
SHELXL2014 (Sheldrick, 2015b)
;
_computing_structure_solution
;
SHELXT (Sheldrick, 2015a)
;
_diffrn_ambient_temperature 296(2)
_diffrn_detector_area_resol_mean 0.3333
_diffrn_measured_fraction_theta_full 1.000
_diffrn_measured_fraction_theta_max 1.000
_diffrn_measurement_device_type 'Bruker APEXII CCD'
_diffrn_measurement_method '\f and \w scans'
_diffrn_radiation_monochromator graphite
_diffrn_radiation_type MoK\a
_diffrn_radiation_wavelength 0.71073
_diffrn_reflns_av_R_equivalents 0.0485
_diffrn_reflns_av_unetI/netI 0.0336
_diffrn_reflns_limit_h_max 10
_diffrn_reflns_limit_h_min -9
_diffrn_reflns_limit_k_max 23
_diffrn_reflns_limit_k_min -23
_diffrn_reflns_limit_l_max 17
_diffrn_reflns_limit_l_min -17
_diffrn_reflns_number 34394
_diffrn_reflns_theta_full 25.242
_diffrn_reflns_theta_max 28.547
_diffrn_reflns_theta_min 2.361
_diffrn_source 'fine focus sealed tube'
_diffrn_standards_decay_% 0
_diffrn_standards_interval_count 0
_diffrn_standards_interval_time 0
_diffrn_standards_number 0
_exptl_absorpt_coefficient_mu 0.084
_exptl_absorpt_correction_T_max 0.988
_exptl_absorpt_correction_T_min 0.954
_exptl_absorpt_correction_type multi-scan
_exptl_absorpt_process_details
;
(SADABS; Bruker, 2015)
;
_exptl_crystal_colour brown
_exptl_crystal_density_diffrn 1.289
_exptl_crystal_description block
_exptl_crystal_F_000 688
_exptl_crystal_size_max 0.200
_exptl_crystal_size_mid 0.160
_exptl_crystal_size_min 0.140
_refine_diff_density_max 0.168
_refine_diff_density_min -0.246
_refine_ls_extinction_method none
_refine_ls_goodness_of_fit_ref 1.031
_refine_ls_hydrogen_treatment constr
_refine_ls_matrix_type full
_refine_ls_number_parameters 227
_refine_ls_number_reflns 4311
_refine_ls_number_restraints 0
_refine_ls_restrained_S_all 1.031
_refine_ls_R_factor_all 0.0905
_refine_ls_R_factor_gt 0.0474
_refine_ls_shift/su_max 0.000
_refine_ls_shift/su_mean 0.000
_refine_ls_structure_factor_coef Fsqd
_refine_ls_weighting_details 'w=1/[\s^2^(Fo^2^)+(0.0511P)^2^+0.4490P] where P=(Fo^2^+2Fc^2^)/3'
_refine_ls_weighting_scheme calc
_refine_ls_wR_factor_gt 0.1043
_refine_ls_wR_factor_ref 0.1297
_reflns_number_gt 2711
_reflns_number_total 4311
_reflns_threshold_expression 'I > 2\s(I)'
_cod_data_source_file ky3177sup1.cif
_cod_data_source_block V
_cod_database_code 2021648
_shelx_space_group_comment
;
The symmetry employed for this shelxl refinement is uniquely defined
by the following loop, which should always be used as a source of
symmetry information in preference to the above space-group names.
They are only intended as comments.
;
_shelx_estimated_absorpt_t_min 0.983
_shelx_estimated_absorpt_t_max 0.988
_shelxl_version_number 2.014

loop_
_space_group_symop_operation_xyz
'x, y, z'
'-x+1/2, y+1/2, -z+1/2'
'-x, -y, -z'
'x-1/2, -y-1/2, z-1/2'

loop_
_atom_site_type_symbol
_atom_site_label
_atom_site_fract_x
_atom_site_fract_y
_atom_site_fract_z
_atom_site_U_iso_or_equiv
_atom_site_adp_type
_atom_site_calc_flag
_atom_site_occupancy
N N1 0.49965(16) 0.38271(8) 0.43857(10) 0.0354(3) Uani d 1
N N2 0.32134(17) 0.36741(8) 0.38728(10) 0.0415(3) Uani d 1
C C3 0.2601(2) 0.32861(10) 0.45616(13) 0.0404(4) Uani d 1
C C4 0.3964(2) 0.31630(10) 0.55195(13) 0.0393(4) Uani d 1
C C5 0.5463(2) 0.35199(9) 0.53568(12) 0.0356(3) Uani d 1
C C11 0.60936(19) 0.42022(9) 0.38274(11) 0.0328(3) Uani d 1
C C12 0.7251(2) 0.47936(9) 0.42849(13) 0.0411(4) Uani d 1
H H12 0.7348 0.4949 0.4973 0.049 Uiso calc 1
C C13 0.8265(2) 0.51508(11) 0.37058(16) 0.0522(5) Uani d 1
H H13 0.9065 0.5544 0.4010 0.063 Uiso calc 1
C C14 0.8099(3) 0.49299(12) 0.26867(17) 0.0616(6) Uani d 1
H H14 0.8775 0.5176 0.2298 0.074 Uiso calc 1
C C15 0.6933(3) 0.43438(12) 0.22374(15) 0.0598(5) Uani d 1
H H15 0.6820 0.4197 0.1544 0.072 Uiso calc 1
C C16 0.5936(2) 0.39740(10) 0.28053(13) 0.0447(4) Uani d 1
H H16 0.5160 0.3573 0.2503 0.054 Uiso calc 1
C C31 0.0691(2) 0.30215(13) 0.42740(16) 0.0597(5) Uani d 1
H H31A 0.0073 0.3213 0.3586 0.090 Uiso calc 1
H H31B 0.0115 0.3216 0.4780 0.090 Uiso calc 1
H H31C 0.0654 0.2465 0.4270 0.090 Uiso calc 1
C C41 0.3834(3) 0.27328(11) 0.64338(15) 0.0526(5) Uani d 1
H H41 0.4890 0.2654 0.6969 0.063 Uiso calc 1
O O41 0.2458(2) 0.24671(9) 0.65573(13) 0.0737(5) Uani d 1
O O51 0.72116(14) 0.35620(8) 0.59018(8) 0.0467(3) Uani d 1
C C51 0.9302(2) 0.33196(9) 0.75230(12) 0.0358(3) Uani d 1
H H51 0.9925 0.3013 0.7163 0.043 Uiso calc 1
C C52 0.7727(2) 0.36509(9) 0.69996(12) 0.0362(4) Uani d 1
C C53 0.6730(2) 0.41139(11) 0.75088(14) 0.0492(4) Uani d 1
H H53 0.5655 0.4342 0.7130 0.059 Uiso calc 1
C C54 0.7369(2) 0.42215(11) 0.85672(14) 0.0522(5) Uani d 1
H H54 0.6702 0.4517 0.8914 0.063 Uiso calc 1
C C54A 0.9017(2) 0.38972(10) 0.91541(12) 0.0401(4) Uani d 1
C C55 0.9757(3) 0.40256(12) 1.02489(14) 0.0530(5) Uani d 1
H H55 0.9116 0.4319 1.0614 0.064 Uiso calc 1
C C56 1.1380(3) 0.37294(13) 1.07740(14) 0.0588(5) Uani d 1
H H56 1.1842 0.3820 1.1493 0.071 Uiso calc 1
C C57 1.2360(3) 0.32887(12) 1.02410(15) 0.0577(5) Uani d 1
H H57 1.3483 0.3096 1.0605 0.069 Uiso calc 1
C C58 1.1689(2) 0.31377(11) 0.91914(14) 0.0486(4) Uani d 1
H H58 1.2346 0.2833 0.8849 0.058 Uiso calc 1
C C58A 1.0003(2) 0.34402(9) 0.86189(12) 0.0357(4) Uani d 1

loop_
_atom_site_aniso_label
_atom_site_aniso_U_11
_atom_site_aniso_U_22
_atom_site_aniso_U_33
_atom_site_aniso_U_12
_atom_site_aniso_U_13
_atom_site_aniso_U_23
N1 0.0282(7) 0.0455(8) 0.0302(7) -0.0012(5) 0.0041(5) 0.0019(6)
N2 0.0287(7) 0.0557(9) 0.0367(7) -0.0034(6) 0.0036(6) -0.0029(6)
C3 0.0342(8) 0.0449(9) 0.0429(9) -0.0035(7) 0.0120(7) -0.0081(7)
C4 0.0386(9) 0.0423(9) 0.0402(9) 0.0018(7) 0.0166(7) -0.0001(7)
C5 0.0313(8) 0.0443(9) 0.0309(8) 0.0048(7) 0.0082(6) 0.0022(6)
C11 0.0296(7) 0.0358(8) 0.0318(8) 0.0015(6) 0.0068(6) 0.0027(6)
C12 0.0413(9) 0.0420(9) 0.0383(9) 0.0001(7) 0.0084(7) -0.0052(7)
C13 0.0493(10) 0.0455(10) 0.0625(12) -0.0127(8) 0.0166(9) -0.0026(9)
C14 0.0722(14) 0.0593(12) 0.0655(13) -0.0135(10) 0.0393(11) 0.0030(10)
C15 0.0767(14) 0.0670(13) 0.0451(10) -0.0114(11) 0.0327(10) -0.0055(9)
C16 0.0494(10) 0.0473(10) 0.0380(9) -0.0078(8) 0.0131(8) -0.0056(7)
C31 0.0395(10) 0.0760(14) 0.0642(13) -0.0148(9) 0.0153(9) -0.0146(11)
C41 0.0580(11) 0.0540(11) 0.0537(11) 0.0038(9) 0.0284(9) 0.0080(9)
O41 0.0737(10) 0.0734(10) 0.0916(12) -0.0013(8) 0.0523(9) 0.0165(8)
O51 0.0296(6) 0.0782(9) 0.0297(6) 0.0051(5) 0.0039(5) 0.0068(5)
C51 0.0315(8) 0.0417(9) 0.0333(8) 0.0025(6) 0.0076(6) 0.0016(7)
C52 0.0329(8) 0.0453(9) 0.0291(8) 0.0013(7) 0.0061(6) 0.0050(7)
C53 0.0374(9) 0.0583(11) 0.0470(10) 0.0154(8) 0.0034(8) 0.0015(8)
C54 0.0450(10) 0.0606(12) 0.0514(11) 0.0110(8) 0.0139(9) -0.0113(9)
C54A 0.0398(9) 0.0454(9) 0.0348(8) -0.0031(7) 0.0098(7) -0.0009(7)
C55 0.0565(12) 0.0643(12) 0.0392(10) -0.0084(9) 0.0149(9) -0.0089(9)
C56 0.0611(12) 0.0744(14) 0.0329(9) -0.0137(10) -0.0004(9) 0.0020(9)
C57 0.0466(11) 0.0665(13) 0.0476(11) 0.0001(9) -0.0076(9) 0.0077(9)
C58 0.0409(9) 0.0554(11) 0.0432(10) 0.0068(8) 0.0009(8) 0.0033(8)
C58A 0.0326(8) 0.0377(8) 0.0350(8) -0.0019(6) 0.0061(7) 0.0056(6)

loop_
_atom_type_symbol
_atom_type_description
_atom_type_scat_dispersion_real
_atom_type_scat_dispersion_imag
_atom_type_scat_source
C C 0.0033 0.0016 'International Tables Vol C Tables 4.2.6.8 and 6.1.1.4'
H H 0.0000 0.0000 'International Tables Vol C Tables 4.2.6.8 and 6.1.1.4'
N N 0.0061 0.0033 'International Tables Vol C Tables 4.2.6.8 and 6.1.1.4'
O O 0.0106 0.0060 'International Tables Vol C Tables 4.2.6.8 and 6.1.1.4'

loop_
_geom_angle_atom_site_label_1
_geom_angle_atom_site_label_2
_geom_angle_atom_site_label_3
_geom_angle
C5 N1 N2 111.14(12)
C5 N1 C11 129.29(12)
N2 N1 C11 119.30(12)
C3 N2 N1 105.01(13)
N2 C3 C4 111.76(14)
N2 C3 C31 119.97(16)
C4 C3 C31 128.26(16)
C5 C4 C3 104.03(14)
C5 C4 C41 127.95(16)
C3 C4 C41 127.96(16)
N1 C5 O51 117.02(13)
N1 C5 C4 108.04(13)
O51 C5 C4 134.67(14)
C16 C11 C12 120.67(14)
C16 C11 N1 118.22(14)
C12 C11 N1 121.09(13)
C11 C12 C13 119.06(15)
C11 C12 H12 120.5
C13 C12 H12 120.5
C14 C13 C12 120.38(17)
C14 C13 H13 119.8
C12 C13 H13 119.8
C13 C14 C15 120.02(17)
C13 C14 H14 120.0
C15 C14 H14 120.0
C16 C15 C14 120.44(17)
C16 C15 H15 119.8
C14 C15 H15 119.8
C15 C16 C11 119.40(16)
C15 C16 H16 120.3
C11 C16 H16 120.3
C3 C31 H31A 109.5
C3 C31 H31B 109.5
H31A C31 H31B 109.5
C3 C31 H31C 109.5
H31A C31 H31C 109.5
H31B C31 H31C 109.5
O41 C41 C4 125.07(19)
O41 C41 H41 117.5
C4 C41 H41 117.5
C5 O51 C52 120.97(12)
C52 C51 C58A 119.83(14)
C52 C51 H51 120.1
C58A C51 H51 120.1
C51 C52 O51 116.15(13)
C51 C52 C53 122.23(15)
O51 C52 C53 121.41(14)
C54 C53 C52 118.57(15)
C54 C53 H53 120.7
C52 C53 H53 120.7
C53 C54 C54A 121.75(16)
C53 C54 H54 119.1
C54A C54 H54 119.1
C54 C54A C58A 118.46(14)
C54 C54A C55 123.10(16)
C58A C54A C55 118.41(15)
C56 C55 C54A 121.20(17)
C56 C55 H55 119.4
C54A C55 H55 119.4
C55 C56 C57 120.24(17)
C55 C56 H56 119.9
C57 C56 H56 119.9
C58 C57 C56 120.69(18)
C58 C57 H57 119.7
C56 C57 H57 119.7
C57 C58 C58A 120.52(17)
C57 C58 H58 119.7
C58A C58 H58 119.7
C51 C58A C58 121.90(15)
C51 C58A C54A 119.14(14)
C58 C58A C54A 118.93(15)

loop_
_geom_bond_atom_site_label_1
_geom_bond_atom_site_label_2
_geom_bond_distance
N1 C5 1.3408(19)
N1 N2 1.3824(17)
N1 C11 1.4240(19)
N2 C3 1.318(2)
C3 C4 1.420(2)
C3 C31 1.491(2)
C4 C5 1.381(2)
C4 C41 1.444(2)
C5 O51 1.3455(18)
C11 C16 1.378(2)
C11 C12 1.381(2)
C12 C13 1.382(2)
C12 H12 0.9300
C13 C14 1.370(3)
C13 H13 0.9300
C14 C15 1.375(3)
C14 H14 0.9300
C15 C16 1.373(2)
C15 H15 0.9300
C16 H16 0.9300
C31 H31A 0.9600
C31 H31B 0.9600
C31 H31C 0.9600
C41 O41 1.210(2)
C41 H41 0.9300
O51 C52 1.4008(18)
C51 C52 1.350(2)
C51 C58A 1.412(2)
C51 H51 0.9300
C52 C53 1.404(2)
C53 C54 1.359(2)
C53 H53 0.9300
C54 C54A 1.411(2)
C54 H54 0.9300
C54A C58A 1.414(2)
C54A C55 1.416(2)
C55 C56 1.354(3)
C55 H55 0.9300
C56 C57 1.394(3)
C56 H56 0.9300
C57 C58 1.363(2)
C57 H57 0.9300
C58 C58A 1.413(2)
C58 H58 0.9300

loop_
_geom_hbond_atom_site_label_D
_geom_hbond_atom_site_label_H
_geom_hbond_atom_site_label_A
_geom_hbond_site_symmetry_A
_geom_hbond_distance_DH
_geom_hbond_distance_HA
_geom_hbond_distance_DA
_geom_hbond_angle_DHA
_geom_hbond_publ_flag
C51 H51 O41 1_655 0.93 2.50 3.386(2) 160 no
C12 H12 Cg1 3_666 0.93 2.96 3.4804(17) 117 no
C53 H53 Cg2 3_666 0.93 2.78 3.6477(19) 155 no

loop_
_geom_torsion_atom_site_label_1
_geom_torsion_atom_site_label_2
_geom_torsion_atom_site_label_3
_geom_torsion_atom_site_label_4
_geom_torsion
C5 N1 N2 C3 1.54(17)
C11 N1 N2 C3 176.03(13)
N1 N2 C3 C4 -1.31(18)
N1 N2 C3 C31 179.93(15)
N2 C3 C4 C5 0.64(19)
C31 C3 C4 C5 179.27(17)
N2 C3 C4 C41 -176.73(16)
C31 C3 C4 C41 1.9(3)
N2 N1 C5 O51 173.68(13)
C11 N1 C5 O51 -0.1(2)
N2 N1 C5 C4 -1.17(18)
C11 N1 C5 C4 -174.96(14)
C3 C4 C5 N1 0.34(17)
C41 C4 C5 N1 177.71(16)
C3 C4 C5 O51 -173.21(17)
C41 C4 C5 O51 4.2(3)
C5 N1 C11 C16 131.39(17)
N2 N1 C11 C16 -42.0(2)
C5 N1 C11 C12 -50.3(2)
N2 N1 C11 C12 136.31(15)
C16 C11 C12 C13 -0.5(2)
N1 C11 C12 C13 -178.77(15)
C11 C12 C13 C14 1.1(3)
C12 C13 C14 C15 -0.7(3)
C13 C14 C15 C16 -0.3(3)
C14 C15 C16 C11 0.9(3)
C12 C11 C16 C15 -0.4(3)
N1 C11 C16 C15 177.84(16)
C5 C4 C41 O41 175.77(19)
C3 C4 C41 O41 -7.5(3)
N1 C5 O51 C52 146.36(14)
C4 C5 O51 C52 -40.5(3)
C58A C51 C52 O51 174.26(13)
C58A C51 C52 C53 -0.5(2)
C5 O51 C52 C51 148.23(15)
C5 O51 C52 C53 -37.0(2)
C51 C52 C53 C54 -0.9(3)
O51 C52 C53 C54 -175.35(16)
C52 C53 C54 C54A 1.6(3)
C53 C54 C54A C58A -0.9(3)
C53 C54 C54A C55 177.24(18)
C54 C54A C55 C56 -177.22(18)
C58A C54A C55 C56 0.9(3)
C54A C55 C56 C57 0.0(3)
C55 C56 C57 C58 -1.2(3)
C56 C57 C58 C58A 1.4(3)
C52 C51 C58A C58 -176.80(16)
C52 C51 C58A C54A 1.1(2)
C57 C58 C58A C51 177.50(17)
C57 C58 C58A C54A -0.5(3)
C54 C54A C58A C51 -0.5(2)
C55 C54A C58A C51 -178.71(15)
C54 C54A C58A C58 177.54(16)
C55 C54A C58A C58 -0.7(2)

_cod_database_fobs_code 2021648
